data_7119127
loop_
_publ_author_name
'Katsuya Mutoh'
'Yoichi Kobayashi'
'Yasukazu Hirao'
'Takashi Kubo'
'Jiro Abe'

_publ_section_title
;
 Stealth fast photoswitching of negative photochromic naphthalene-bridged
 phenoxyl-imidazolyl radical complexes
;
_journal_name_full Chem.Commun.
_journal_page_first 6797
_journal_volume 52
_journal_year 2016
_chemical_formula_sum 'C31 H19.46 Cl0.08 N2 O'
_chemical_formula_weight 438.91
_chemical_name_systematic 'by-product 2'
_space_group_crystal_system monoclinic
_space_group_IT_number 14
_space_group_name_Hall '-P 2yn'
_space_group_name_H-M_alt 'P 1 21/n 1'
_symmetry_space_group_name_Hall '-P 2yn'
_symmetry_space_group_name_H-M 'P 1 21/n 1'
_atom_sites_solution_hydrogens geom
_atom_sites_solution_primary direct
_atom_sites_solution_secondary difmap
_audit_update_record
;
2016-02-18 deposited with the CCDC.
2016-04-20 downloaded from the CCDC.
;
_cell_angle_alpha 90
_cell_angle_beta 100.4922(12)
_cell_angle_gamma 90
_cell_formula_units_Z 8
_cell_length_a 15.6018(16)
_cell_length_b 11.8059(12)
_cell_length_c 23.666(2)
_cell_measurement_reflns_used 7054
_cell_measurement_temperature 90.0
_cell_measurement_theta_max 26.4575
_cell_measurement_theta_min 2.4347
_cell_volume 4286.2(7)
_computing_cell_refinement 'SAINT V8.32B (Bruker AXS Inc., 2013)'
_computing_data_collection 'Bruker SMART APEXII'
_computing_data_reduction 'SAINT V8.32B (Bruker AXS Inc., 2013)'
_computing_molecular_graphics 'XSHELL V6.3.1 (Bruker AXS)'
_computing_publication_material 'Generate Report (Bruker AXS)'
_computing_structure_refinement 'SHELXL-2013 (Sheldrick, 2013)'
_diffrn_ambient_temperature 90.0
_diffrn_detector_area_resol_mean 8.3333
_diffrn_measured_fraction_theta_full 0.994
_diffrn_measured_fraction_theta_max 0.994
_diffrn_measurement_device_type 'Bruker D8 goniometer'
_diffrn_measurement_method 'omega scans'
_diffrn_radiation_monochromator graphite
_diffrn_radiation_type MoK\a
_diffrn_radiation_wavelength 0.71073
_diffrn_reflns_av_R_equivalents 0.0256
_diffrn_reflns_limit_h_max 19
_diffrn_reflns_limit_h_min -11
_diffrn_reflns_limit_k_max 14
_diffrn_reflns_limit_k_min -14
_diffrn_reflns_limit_l_max 29
_diffrn_reflns_limit_l_min -29
_diffrn_reflns_number 22553
_diffrn_reflns_theta_full 26.50
_diffrn_reflns_theta_max 26.50
_diffrn_reflns_theta_min 1.45
_diffrn_source 'sealed tube'
_exptl_absorpt_coefficient_mu 0.093
_exptl_absorpt_correction_T_max 1.00
_exptl_absorpt_correction_T_min 0.95
_exptl_absorpt_correction_type empirical
_exptl_absorpt_process_details 'SADABS Sheldrick 1996'
_exptl_crystal_colour yellow
_exptl_crystal_density_diffrn 1.360
_exptl_crystal_density_method 'not measured'
_exptl_crystal_description block
_exptl_crystal_F_000 1831
_exptl_crystal_recrystallization_method 'Re-crystallisation from solvent: '
_exptl_crystal_size_max 0.400
_exptl_crystal_size_mid 0.300
_exptl_crystal_size_min 0.050
_refine_diff_density_max 0.426
_refine_diff_density_min -0.244
_refine_ls_extinction_method none
_refine_ls_goodness_of_fit_ref 1.068
_refine_ls_hydrogen_treatment mixed
_refine_ls_matrix_type full
_refine_ls_number_parameters 636
_refine_ls_number_reflns 8842
_refine_ls_number_restraints 12
_refine_ls_restrained_S_all 1.068
_refine_ls_R_factor_all 0.0577
_refine_ls_R_factor_gt 0.0415
_refine_ls_shift/su_max 0.001
_refine_ls_shift/su_mean 0.000
_refine_ls_structure_factor_coef Fsqd
_refine_ls_weighting_details 'w=1/[\s^2^(Fo^2^)+(0.0489P)^2^+1.2925P] where P=(Fo^2^+2Fc^2^)/3'
_refine_ls_weighting_scheme calc
_refine_ls_wR_factor_gt 0.1010
_refine_ls_wR_factor_ref 0.1098
_reflns_number_gt 6884
_reflns_number_total 8842
_reflns_threshold_expression 'I > 2\s(I)'
_cod_data_source_file c6cc01534d2.cif
_cod_data_source_block Ic
_cod_original_cell_volume 4286.2(8)
_cod_database_code 7119127

loop_
_space_group_symop_operation_xyz
'x, y, z'
'-x+1/2, y+1/2, -z+1/2'
'-x, -y, -z'
'x-1/2, -y-1/2, z-1/2'

loop_
_atom_site_type_symbol
_atom_site_label
_atom_site_fract_x
_atom_site_fract_y
_atom_site_fract_z
_atom_site_U_iso_or_equiv
_atom_site_adp_type
_atom_site_calc_flag
_atom_site_refinement_flags_adp
_atom_site_refinement_flags_occupancy
_atom_site_refinement_flags_posn
_atom_site_occupancy
_atom_site_disorder_assembly
_atom_site_disorder_group
C C3 0.65850(9) 0.36299(12) 0.05254(6) 0.0156(3) Uani d . . . 1.0 . .
C C4 0.09374(9) 0.85689(12) 0.19942(6) 0.0178(3) Uani d . . . 1.0 . .
C C7 -0.06234(9) 0.91168(12) 0.24010(6) 0.0193(3) Uani d . . . 1.0 . .
C C9 -0.08034(10) 0.71217(13) 0.26504(6) 0.0227(3) Uani d . . . 1.0 . .
C C10 0.83626(9) 0.22303(12) -0.01095(6) 0.0190(3) Uani d . . . 1.0 . .
C C11 0.04462(9) 0.76737(12) 0.22076(6) 0.0191(3) Uani d . . . 1.0 . .
C C12 0.11763(9) 1.15463(12) 0.16481(6) 0.0185(3) Uani d . . . 1.0 . .
C C13 0.81216(9) 0.42310(12) 0.01071(6) 0.0165(3) Uani d . . . 1.0 . .
C C14 0.68892(10) 0.16173(12) 0.03465(6) 0.0208(3) Uani d . . . 1.0 . .
H H14 0.6378 0.1403 0.0485 0.025 Uiso calc U . R 1.0 . .
C C15 0.71191(9) 0.27438(12) 0.03416(6) 0.0167(3) Uani d . . . 1.0 . .
C C16 0.61825(9) 0.53712(12) 0.07142(6) 0.0161(3) Uani d . . . 1.0 . .
C C17 0.76828(9) 0.51638(11) 0.04141(6) 0.0151(3) Uani d . . . 1.0 . .
C C18 0.67261(10) 0.69896(12) 0.13534(6) 0.0204(3) Uani d . . . 1.0 . .
H H18 0.6984 0.6459 0.1635 0.025 Uiso calc U . R 1.0 . .
C C19 0.10049(10) 1.38719(13) 0.14709(7) 0.0243(3) Uani d . . . 1.0 . .
H H19 0.0938 1.4666 0.1414 0.029 Uiso calc U . R 1.0 . .
C C20 0.92628(10) 0.36905(13) -0.04115(6) 0.0221(3) Uani d . . . 1.0 . .
H H20 0.9719 0.3912 -0.0605 0.027 Uiso calc U . R 1.0 . .
C C21 0.47133(9) 0.47676(12) 0.09747(6) 0.0161(3) Uani d . . . 1.0 . .
C C22 0.62559(9) 0.66045(12) 0.08317(6) 0.0163(3) Uani d . . . 1.0 . .
C C23 0.87385(10) 0.63933(13) 0.10604(6) 0.0234(3) Uani d . . . 1.0 . .
H H23 0.9143 0.649 0.1409 0.028 Uiso calc U . R 1.0 . .
C C24 -0.08169(9) 1.04353(13) 0.15866(6) 0.0219(3) Uani d . . . 1.0 . .
H H24 -0.0951 0.9914 0.1277 0.026 Uiso calc U . R 1.0 . .
C C25 0.55509(9) 0.45906(12) 0.07814(6) 0.0158(3) Uani d . . . 1.0 . .
C C26 0.27232(9) 0.97636(12) 0.14549(6) 0.0195(3) Uani d . . . 1.0 . .
C C27 0.90605(10) 0.25693(13) -0.03788(6) 0.0221(3) Uani d . . . 1.0 . .
H H27 0.9389 0.2015 -0.0537 0.027 Uiso calc U . R 1.0 . .
C C28 0.16357(9) 1.23009(12) 0.20459(6) 0.0197(3) Uani d . . . 1.0 . .
H H28 0.2008 1.2019 0.2379 0.024 Uiso calc U . R 1.0 . .
C C29 0.74066(10) 0.07801(13) 0.01481(6) 0.0243(3) Uani d . . . 1.0 . .
H H29 0.7258 0.0003 0.017 0.029 Uiso calc U . R 1.0 . .
C C31 0.12628(9) 1.03088(12) 0.17474(6) 0.0188(3) Uani d . . . 1.0 . .
C C33 0.78729(9) 0.30761(12) 0.01242(6) 0.0167(3) Uani d . . . 1.0 . .
C C34 -0.03277(9) 0.79809(12) 0.24100(6) 0.0186(3) Uani d . . . 1.0 . .
C C35 0.58657(9) 0.73947(12) 0.04256(6) 0.0182(3) Uani d . . . 1.0 . .
H H35 0.5533 0.7144 0.0071 0.022 Uiso calc U . R 1.0 . .
C C36 0.19083(9) 0.95531(12) 0.16739(6) 0.0182(3) Uani d . . . 1.0 . .
C C37 -0.05101(11) 0.59827(14) 0.26548(7) 0.0275(4) Uani d . . . 1.0 A 1
C C38 0.64448(10) 0.89158(13) 0.10580(7) 0.0253(3) Uani d . . . 1.0 . .
H H38 0.6515 0.9704 0.1133 0.03 Uiso calc U . R 1.0 . .
C C39 -0.01801(9) 1.00805(12) 0.21178(6) 0.0183(3) Uani d . . . 1.0 . .
C C40 0.00365(10) 1.10265(12) 0.25491(6) 0.0204(3) Uani d . . . 1.0 . .
H H40 0.0469 1.0893 0.2881 0.024 Uiso calc U . R 1.0 . .
C C41 -0.03439(10) 1.20340(13) 0.24899(7) 0.0236(3) Uani d . . . 1.0 . .
H H41 -0.0204 1.2575 0.279 0.028 Uiso calc U . R 1.0 . .
C C42 0.05586(10) 1.31302(13) 0.10708(7) 0.0237(3) Uani d . . . 1.0 . .
H H42 0.0186 1.3415 0.0739 0.028 Uiso calc U . R 1.0 . .
C C43 0.15528(10) 1.34587(13) 0.19579(6) 0.0221(3) Uani d . . . 1.0 . .
H H43 0.1869 1.3969 0.2229 0.027 Uiso calc U . R 1.0 . .
C C44 -0.15331(10) 0.74448(14) 0.28902(6) 0.0262(4) Uani d . . . 1.0 . .
H H44 -0.1853 0.6884 0.3052 0.031 Uiso calc U . R 1.0 . .
C C45 0.83067(9) 0.54206(13) 0.09676(6) 0.0189(3) Uani d . . . 1.0 . .
H H45 0.8393 0.4862 0.1262 0.023 Uiso calc U . R 1.0 . .
C C46 0.06531(10) 1.19699(13) 0.11533(6) 0.0214(3) Uani d . . . 1.0 . .
H H46 0.036 1.1463 0.0871 0.026 Uiso calc U . R 1.0 . .
C C47 -0.17835(10) 0.85520(14) 0.28923(6) 0.0272(4) Uani d . . . 1.0 . .
H H47 -0.2265 0.8759 0.3065 0.033 Uiso calc U . R 1.0 . .
C C48 0.43819(9) 0.38986(12) 0.12760(6) 0.0180(3) Uani d . . . 1.0 . .
H H48 0.4692 0.3205 0.1345 0.022 Uiso calc U . R 1.0 . .
C C49 0.75082(9) 0.61836(12) 0.00249(6) 0.0182(3) Uani d . . . 1.0 . .
H H49 0.7059 0.6136 -0.0304 0.022 Uiso calc U . R 1.0 . .
C C50 0.59628(10) 0.85447(12) 0.05389(6) 0.0212(3) Uani d . . . 1.0 . .
H H50 0.5699 0.908 0.0261 0.025 Uiso calc U . R 1.0 . .
C C51 0.36038(9) 0.40393(13) 0.14753(6) 0.0202(3) Uani d . . . 1.0 . .
H H51 0.3386 0.3444 0.1679 0.024 Uiso calc U . R 1.0 . .
C C52 -0.11974(10) 1.14490(14) 0.15356(7) 0.0265(4) Uani d . . . 1.0 . .
H H52 -0.1627 1.1605 0.1205 0.032 Uiso calc U . R 1.0 . .
C C53 0.79536(10) 0.71432(12) 0.01208(7) 0.0224(3) Uani d . . . 1.0 . .
H H53 0.7843 0.7732 -0.0157 0.027 Uiso calc U . R 1.0 . .
C C54 -0.09745(10) 1.23349(13) 0.19740(7) 0.0269(4) Uani d . . . 1.0 . .
C C55 -0.13349(10) 0.93852(14) 0.26408(6) 0.0242(3) Uani d . . . 1.0 . .
H H55 -0.1527 1.015 0.2636 0.029 Uiso calc U . R 1.0 . .
C C56 0.34608(9) 0.59116(12) 0.10717(6) 0.0193(3) Uani d . . . 1.0 . .
H H56 0.3144 0.6599 0.0999 0.023 Uiso calc U . R 1.0 . .
C C57 0.07245(10) 0.65673(12) 0.22360(6) 0.0224(3) Uani d . . . 1.0 . .
H H57 0.125 0.6373 0.211 0.027 Uiso calc U . R 1.0 . .
C C58 0.68219(10) 0.81409(13) 0.14651(7) 0.0264(3) Uani d . . . 1.0 . .
H H58 0.7147 0.8395 0.1821 0.032 Uiso calc U . R 1.0 . .
C C59 0.86091(10) 0.73254(13) 0.06397(7) 0.0250(3) Uani d . . . 1.0 . .
C C60 0.31436(9) 0.50512(13) 0.13767(6) 0.0207(3) Uani d . . . 1.0 . .
H H60 0.2616 0.5153 0.1517 0.025 Uiso calc U . R 1.0 . .
C C61 0.42572(10) 1.00786(14) 0.10147(6) 0.0255(3) Uani d . . . 1.0 . .
H H61 0.4777 1.0183 0.0865 0.031 Uiso calc U . R 1.0 . .
C C62 0.88017(9) 0.45218(13) -0.01610(6) 0.0200(3) Uani d . . . 1.0 . .
H H62 0.8963 0.5295 -0.0178 0.024 Uiso calc U . R 1.0 . .
C C63 0.36688(10) 1.09578(13) 0.10020(6) 0.0233(3) Uani d . . . 1.0 . .
H H63 0.3786 1.1669 0.0844 0.028 Uiso calc U . R 1.0 . .
C C64 0.02346(11) 0.57170(13) 0.24517(7) 0.0277(4) Uani d . . . 1.0 . .
H H64 0.0423 0.4951 0.2456 0.033 Uiso calc U . R 1.0 A 1
C C65 0.33301(10) 0.88867(13) 0.14682(6) 0.0224(3) Uani d . . . 1.0 . .
H H65 0.3222 0.8177 0.1631 0.027 Uiso calc U . R 1.0 . .
C C66 0.42368(9) 0.57756(12) 0.08716(6) 0.0177(3) Uani d . . . 1.0 . .
H H66 0.4447 0.637 0.0663 0.021 Uiso calc U . R 1.0 . .
C C67 0.29078(10) 1.08063(13) 0.12194(6) 0.0218(3) Uani d . . . 1.0 . .
H H67 0.2508 1.1416 0.1208 0.026 Uiso calc U . R 1.0 . .
C C68 0.40833(10) 0.90354(14) 0.12490(6) 0.0251(3) Uani d . . . 1.0 . .
H H68 0.4484 0.8428 0.1257 0.03 Uiso calc U . R 1.0 . .
Cl Cl6 0.8906(7) 0.0115(9) -0.0189(4) 0.085(3) Uani d U P . 0.0835(16) B 2
Cl Cl5 -0.1149(4) 0.5125(5) 0.2829(2) 0.0426(19) Uani d U P . 0.0835(16) A 1
C C30 0.81172(11) 0.10835(14) -0.00742(7) 0.0240(3) Uani d . . . 1.0 . .
N N1 0.58105(8) 0.35103(10) 0.06647(5) 0.0166(2) Uani d . . . 1.0 . .
N N2 0.68470(7) 0.47389(9) 0.05458(5) 0.0152(2) Uani d . . . 1.0 . .
N N3 0.16993(8) 0.84754(10) 0.18301(5) 0.0180(3) Uani d . . . 1.0 . .
N N4 0.06372(8) 0.96633(10) 0.19542(5) 0.0177(3) Uani d . . . 1.0 . .
O O1 -0.12869(8) 1.32911(10) 0.19100(6) 0.0395(3) Uani d . . . 1.0 . .
O O2 0.90293(8) 0.82080(10) 0.07197(6) 0.0378(3) Uani d . . . 1.0 . .
H H2 0.8368(16) 0.0639(19) -0.0214(9) 0.037(6) Uiso d . P . 0.9165(16) . .

loop_
_atom_site_aniso_label
_atom_site_aniso_U_11
_atom_site_aniso_U_22
_atom_site_aniso_U_33
_atom_site_aniso_U_12
_atom_site_aniso_U_13
_atom_site_aniso_U_23
C3 0.0166(7) 0.0150(7) 0.0137(6) -0.0024(6) -0.0010(5) 0.0009(5)
C4 0.0199(7) 0.0171(7) 0.0151(7) 0.0027(6) -0.0002(6) -0.0017(5)
C7 0.0190(7) 0.0230(8) 0.0144(7) -0.0018(6) -0.0008(6) -0.0024(6)
C9 0.0230(8) 0.0274(8) 0.0163(7) -0.0051(7) 0.0001(6) -0.0001(6)
C10 0.0187(7) 0.0208(7) 0.0164(7) -0.0003(6) 0.0000(6) -0.0018(6)
C11 0.0194(7) 0.0209(7) 0.0153(7) -0.0026(6) -0.0011(6) -0.0014(6)
C12 0.0184(7) 0.0173(7) 0.0209(7) 0.0013(6) 0.0062(6) -0.0005(6)
C13 0.0164(7) 0.0179(7) 0.0141(6) 0.0007(6) -0.0001(5) 0.0003(5)
C14 0.0210(7) 0.0200(8) 0.0211(7) -0.0032(6) 0.0030(6) -0.0008(6)
C15 0.0175(7) 0.0183(7) 0.0130(6) -0.0004(6) -0.0005(5) -0.0006(5)
C16 0.0150(7) 0.0186(7) 0.0138(6) -0.0004(6) 0.0004(5) 0.0009(5)
C17 0.0147(7) 0.0144(7) 0.0160(7) -0.0026(5) 0.0024(5) 0.0008(5)
C18 0.0224(7) 0.0202(8) 0.0183(7) -0.0003(6) 0.0025(6) 0.0029(6)
C19 0.0269(8) 0.0166(7) 0.0305(8) 0.0017(6) 0.0082(7) 0.0043(6)
C20 0.0188(7) 0.0287(8) 0.0197(7) -0.0008(6) 0.0058(6) 0.0008(6)
C21 0.0160(7) 0.0183(7) 0.0129(6) -0.0029(6) -0.0004(5) -0.0012(5)
C22 0.0141(7) 0.0166(7) 0.0192(7) -0.0020(6) 0.0054(6) 0.0010(6)
C23 0.0166(7) 0.0303(8) 0.0230(7) -0.0020(6) 0.0024(6) -0.0091(6)
C24 0.0188(7) 0.0285(8) 0.0174(7) -0.0021(6) 0.0005(6) 0.0002(6)
C25 0.0174(7) 0.0165(7) 0.0120(6) -0.0009(6) -0.0016(5) 0.0016(5)
C26 0.0209(7) 0.0206(7) 0.0166(7) 0.0005(6) 0.0026(6) -0.0032(6)
C27 0.0217(8) 0.0250(8) 0.0195(7) 0.0030(6) 0.0034(6) -0.0037(6)
C28 0.0191(7) 0.0214(7) 0.0188(7) 0.0021(6) 0.0042(6) 0.0001(6)
C29 0.0292(8) 0.0157(7) 0.0278(8) -0.0023(6) 0.0045(7) -0.0040(6)
C31 0.0201(7) 0.0203(7) 0.0154(7) -0.0007(6) 0.0017(6) -0.0001(6)
C33 0.0173(7) 0.0184(7) 0.0128(6) 0.0003(6) -0.0018(5) 0.0000(5)
C34 0.0206(7) 0.0202(7) 0.0133(7) -0.0022(6) -0.0014(6) -0.0018(5)
C35 0.0157(7) 0.0211(7) 0.0180(7) -0.0009(6) 0.0034(6) 0.0011(6)
C36 0.0212(7) 0.0167(7) 0.0159(7) 0.0004(6) 0.0013(6) -0.0005(5)
C37 0.0317(9) 0.0258(8) 0.0239(8) -0.0033(7) 0.0021(7) 0.0014(7)
C38 0.0302(8) 0.0149(7) 0.0313(8) -0.0041(6) 0.0069(7) -0.0019(6)
C39 0.0172(7) 0.0184(7) 0.0185(7) 0.0025(6) 0.0013(6) -0.0015(6)
C40 0.0186(7) 0.0230(8) 0.0192(7) -0.0006(6) 0.0028(6) -0.0024(6)
C41 0.0241(8) 0.0209(8) 0.0279(8) -0.0014(6) 0.0102(7) -0.0048(6)
C42 0.0231(8) 0.0233(8) 0.0238(8) -0.0001(6) 0.0016(6) 0.0070(6)
C43 0.0234(8) 0.0203(8) 0.0237(7) -0.0032(6) 0.0068(6) -0.0034(6)
C44 0.0241(8) 0.0335(9) 0.0209(8) -0.0073(7) 0.0041(6) 0.0000(7)
C45 0.0146(7) 0.0254(8) 0.0164(7) 0.0009(6) 0.0023(6) -0.0002(6)
C46 0.0220(8) 0.0221(8) 0.0201(7) -0.0021(6) 0.0033(6) 0.0001(6)
C47 0.0221(8) 0.0376(9) 0.0227(8) -0.0026(7) 0.0065(6) -0.0046(7)
C48 0.0190(7) 0.0171(7) 0.0165(7) -0.0016(6) -0.0002(6) 0.0002(6)
C49 0.0171(7) 0.0203(7) 0.0178(7) 0.0017(6) 0.0047(6) 0.0027(6)
C50 0.0211(7) 0.0181(7) 0.0252(8) 0.0011(6) 0.0062(6) 0.0044(6)
C51 0.0197(7) 0.0231(8) 0.0169(7) -0.0051(6) 0.0015(6) 0.0016(6)
C52 0.0181(7) 0.0355(9) 0.0249(8) 0.0044(7) 0.0011(6) 0.0099(7)
C53 0.0239(8) 0.0174(7) 0.0290(8) 0.0017(6) 0.0127(7) 0.0036(6)
C54 0.0218(8) 0.0241(8) 0.0382(9) 0.0057(7) 0.0143(7) 0.0074(7)
C55 0.0215(8) 0.0283(8) 0.0221(8) 0.0005(7) 0.0020(6) -0.0042(6)
C56 0.0173(7) 0.0198(7) 0.0186(7) 0.0015(6) -0.0025(6) -0.0018(6)
C57 0.0225(8) 0.0207(8) 0.0233(8) 0.0017(6) 0.0019(6) -0.0002(6)
C58 0.0291(8) 0.0246(8) 0.0234(8) -0.0059(7) -0.0006(7) -0.0034(6)
C59 0.0191(7) 0.0203(8) 0.0388(9) -0.0043(6) 0.0134(7) -0.0101(7)
C60 0.0150(7) 0.0275(8) 0.0191(7) -0.0013(6) 0.0022(6) -0.0019(6)
C61 0.0226(8) 0.0317(9) 0.0235(8) 0.0000(7) 0.0074(6) -0.0018(7)
C62 0.0190(7) 0.0197(7) 0.0207(7) -0.0023(6) 0.0020(6) 0.0014(6)
C63 0.0289(8) 0.0199(8) 0.0220(7) -0.0028(7) 0.0069(6) -0.0007(6)
C64 0.0322(9) 0.0196(8) 0.0305(8) 0.0000(7) 0.0039(7) 0.0036(7)
C65 0.0279(8) 0.0194(7) 0.0200(7) 0.0023(6) 0.0052(6) 0.0021(6)
C66 0.0172(7) 0.0186(7) 0.0160(7) -0.0039(6) -0.0001(6) 0.0008(5)
C67 0.0250(8) 0.0193(8) 0.0213(7) 0.0027(6) 0.0048(6) -0.0019(6)
C68 0.0241(8) 0.0266(8) 0.0248(8) 0.0090(7) 0.0051(6) -0.0009(6)
Cl6 0.092(5) 0.082(5) 0.082(5) -0.004(4) 0.017(4) -0.002(4)
Cl5 0.054(3) 0.038(3) 0.037(3) 0.007(2) 0.009(2) 0.001(2)
C30 0.0278(9) 0.0211(8) 0.0234(8) 0.0031(7) 0.0053(7) -0.0062(6)
N1 0.0171(6) 0.0177(6) 0.0141(6) -0.0011(5) 0.0008(5) 0.0005(5)
N2 0.0145(6) 0.0137(6) 0.0169(6) -0.0017(5) 0.0015(5) 0.0003(5)
N3 0.0191(6) 0.0172(6) 0.0171(6) 0.0000(5) 0.0015(5) -0.0008(5)
N4 0.0188(6) 0.0163(6) 0.0176(6) 0.0002(5) 0.0027(5) -0.0009(5)
O1 0.0362(7) 0.0268(6) 0.0589(8) 0.0132(6) 0.0178(6) 0.0133(6)
O2 0.0311(6) 0.0241(6) 0.0609(8) -0.0117(5) 0.0155(6) -0.0148(6)

loop_
_atom_type_symbol
_atom_type_description
_atom_type_scat_dispersion_real
_atom_type_scat_dispersion_imag
_atom_type_scat_source
C C 0.0033 0.0016 'International Tables Vol C Tables 4.2.6.8 and 6.1.1.4'
H H 0.0000 0.0000 'International Tables Vol C Tables 4.2.6.8 and 6.1.1.4'
N N 0.0061 0.0033 'International Tables Vol C Tables 4.2.6.8 and 6.1.1.4'
O O 0.0106 0.0060 'International Tables Vol C Tables 4.2.6.8 and 6.1.1.4'
Cl Cl 0.1484 0.1585 'International Tables Vol C Tables 4.2.6.8 and 6.1.1.4'

loop_
_geom_angle_atom_site_label_1
_geom_angle_atom_site_label_2
_geom_angle_atom_site_label_3
_geom_angle_site_symmetry_1
_geom_angle_site_symmetry_3
_geom_angle
N1 C3 N2 . . 112.04(12)
N1 C3 C15 . . 126.90(13)
N2 C3 C15 . . 121.01(12)
N3 C4 N4 . . 111.88(12)
N3 C4 C11 . . 127.08(13)
N4 C4 C11 . . 121.03(13)
C55 C7 C34 . . 119.85(14)
C55 C7 C39 . . 117.94(13)
C34 C7 C39 . . 122.20(13)
C44 C9 C37 . . 122.31(14)
C44 C9 C34 . . 118.76(14)
C37 C9 C34 . . 118.90(14)
C30 C10 C27 . . 122.41(14)
C30 C10 C33 . . 118.49(14)
C27 C10 C33 . . 119.08(13)
C57 C11 C34 . . 120.34(14)
C57 C11 C4 . . 121.86(14)
C34 C11 C4 . . 117.76(13)
C46 C12 C28 . . 119.24(13)
C46 C12 C31 . . 120.65(13)
C28 C12 C31 . . 120.10(13)
C62 C13 C33 . . 119.37(13)
C62 C13 C17 . . 118.94(12)
C33 C13 C17 . . 121.58(12)
C15 C14 C29 . . 120.53(14)
C15 C14 H14 . . 119.7
C29 C14 H14 . . 119.7
C14 C15 C33 . . 120.21(13)
C14 C15 C3 . . 121.88(13)
C33 C15 C3 . . 117.83(13)
C25 C16 N2 . . 105.03(12)
C25 C16 C22 . . 131.82(13)
N2 C16 C22 . . 122.93(12)
N2 C17 C49 . . 109.28(11)
N2 C17 C45 . . 109.72(11)
C49 C17 C45 . . 112.60(12)
N2 C17 C13 . . 109.85(11)
C49 C17 C13 . . 109.11(11)
C45 C17 C13 . . 106.22(11)
C58 C18 C22 . . 120.65(14)
C58 C18 H18 . . 119.7
C22 C18 H18 . . 119.7
C42 C19 C43 . . 120.15(14)
C42 C19 H19 . . 119.9
C43 C19 H19 . . 119.9
C27 C20 C62 . . 120.64(14)
C27 C20 H20 . . 119.7
C62 C20 H20 . . 119.7
C66 C21 C48 . . 118.52(13)
C66 C21 C25 . . 122.55(12)
C48 C21 C25 . . 118.92(13)
C18 C22 C35 . . 119.02(13)
C18 C22 C16 . . 119.80(12)
C35 C22 C16 . . 121.18(12)
C45 C23 C59 . . 122.05(14)
C45 C23 H23 . . 119.0
C59 C23 H23 . . 119.0
C52 C24 C39 . . 122.60(14)
C52 C24 H24 . . 118.7
C39 C24 H24 . . 118.7
C16 C25 N1 . . 110.63(12)
C16 C25 C21 . . 129.23(13)
N1 C25 C21 . . 120.08(12)
C65 C26 C67 . . 118.10(14)
C65 C26 C36 . . 119.29(13)
C67 C26 C36 . . 122.59(13)
C20 C27 C10 . . 120.26(14)
C20 C27 H27 . . 119.9
C10 C27 H27 . . 119.9
C43 C28 C12 . . 120.40(14)
C43 C28 H28 . . 119.8
C12 C28 H28 . . 119.8
C30 C29 C14 . . 120.08(14)
C30 C29 H29 . . 120.0
C14 C29 H29 . . 120.0
C36 C31 N4 . . 105.33(12)
C36 C31 C12 . . 131.68(13)
N4 C31 C12 . . 123.00(13)
C13 C33 C15 . . 121.57(13)
C13 C33 C10 . . 119.47(13)
C15 C33 C10 . . 118.88(13)
C7 C34 C11 . . 121.96(13)
C7 C34 C9 . . 118.99(13)
C11 C34 C9 . . 119.00(13)
C50 C35 C22 . . 120.14(13)
C50 C35 H35 . . 119.9
C22 C35 H35 . . 119.9
C31 C36 N3 . . 110.41(13)
C31 C36 C26 . . 129.00(13)
N3 C36 C26 . . 120.59(13)
C64 C37 C9 . . 120.42(15)
C64 C37 Cl5 . . 125.3(2)
C9 C37 Cl5 . . 113.8(2)
C58 C38 C50 . . 120.10(14)
C58 C38 H38 . . 119.9
C50 C38 H38 . . 119.9
N4 C39 C40 . . 108.97(11)
N4 C39 C24 . . 109.93(11)
C40 C39 C24 . . 112.92(12)
N4 C39 C7 . . 110.04(11)
C40 C39 C7 . . 108.32(11)
C24 C39 C7 . . 106.62(11)
C41 C40 C39 . . 123.50(14)
C41 C40 H40 . . 118.3
C39 C40 H40 . . 118.3
C40 C41 C54 . . 121.70(14)
C40 C41 H41 . . 119.2
C54 C41 H41 . . 119.2
C19 C42 C46 . . 120.13(14)
C19 C42 H42 . . 119.9
C46 C42 H42 . . 119.9
C28 C43 C19 . . 119.78(14)
C28 C43 H43 . . 120.1
C19 C43 H43 . . 120.1
C47 C44 C9 . . 120.79(15)
C47 C44 H44 . . 119.6
C9 C44 H44 . . 119.6
C23 C45 C17 . . 122.87(13)
C23 C45 H45 . . 118.6
C17 C45 H45 . . 118.6
C42 C46 C12 . . 120.25(14)
C42 C46 H46 . . 119.9
C12 C46 H46 . . 119.9
C44 C47 C55 . . 120.36(15)
C44 C47 H47 . . 119.8
C55 C47 H47 . . 119.8
C51 C48 C21 . . 120.74(13)
C51 C48 H48 . . 119.6
C21 C48 H48 . . 119.6
C53 C49 C17 . . 123.08(13)
C53 C49 H49 . . 118.5
C17 C49 H49 . . 118.5
C35 C50 C38 . . 120.15(14)
C35 C50 H50 . . 119.9
C38 C50 H50 . . 119.9
C48 C51 C60 . . 120.10(13)
C48 C51 H51 . . 119.9
C60 C51 H51 . . 119.9
C24 C52 C54 . . 122.09(14)
C24 C52 H52 . . 119.0
C54 C52 H52 . . 119.0
C49 C53 C59 . . 122.21(14)
C49 C53 H53 . . 118.9
C59 C53 H53 . . 118.9
O1 C54 C41 . . 121.12(16)
O1 C54 C52 . . 121.97(15)
C41 C54 C52 . . 116.90(13)
C7 C55 C47 . . 121.18(15)
C7 C55 H55 . . 119.4
C47 C55 H55 . . 119.4
C66 C56 C60 . . 120.57(14)
C66 C56 H56 . . 119.7
C60 C56 H56 . . 119.7
C11 C57 C64 . . 120.42(14)
C11 C57 H57 . . 119.8
C64 C57 H57 . . 119.8
C38 C58 C18 . . 119.92(14)
C38 C58 H58 . . 120.0
C18 C58 H58 . . 120.0
O2 C59 C53 . . 121.74(15)
O2 C59 C23 . . 121.76(15)
C53 C59 C23 . . 116.50(13)
C56 C60 C51 . . 119.57(13)
C56 C60 H60 . . 120.2
C51 C60 H60 . . 120.2
C63 C61 C68 . . 119.62(14)
C63 C61 H61 . . 120.2
C68 C61 H61 . . 120.2
C13 C62 C20 . . 121.06(14)
C13 C62 H62 . . 119.5
C20 C62 H62 . . 119.5
C61 C63 C67 . . 120.29(14)
C61 C63 H63 . . 119.9
C67 C63 H63 . . 119.9
C37 C64 C57 . . 120.84(15)
C37 C64 H64 . . 119.6
C57 C64 H64 . . 119.6
C68 C65 C26 . . 121.11(14)
C68 C65 H65 . . 119.4
C26 C65 H65 . . 119.4
C56 C66 C21 . . 120.48(13)
C56 C66 H66 . . 119.8
C21 C66 H66 . . 119.8
C63 C67 C26 . . 120.76(14)
C63 C67 H67 . . 119.6
C26 C67 H67 . . 119.6
C65 C68 C61 . . 120.11(14)
C65 C68 H68 . . 119.9
C61 C68 H68 . . 119.9
C30 Cl6 H2 . . 13.0(13)
C29 C30 C10 . . 121.61(15)
C29 C30 Cl6 . . 122.6(3)
C10 C30 Cl6 . . 114.4(3)
C29 C30 H2 . . 120.3(16)
C10 C30 H2 . . 117.8(16)
Cl6 C30 H2 . . 17.8(17)
C3 N1 C25 . . 105.48(11)
C3 N2 C16 . . 106.82(11)
C3 N2 C17 . . 125.76(11)
C16 N2 C17 . . 127.42(11)
C4 N3 C36 . . 105.72(12)
C4 N4 C31 . . 106.67(12)
C4 N4 C39 . . 126.43(12)
C31 N4 C39 . . 126.88(12)

loop_
_geom_bond_atom_site_label_1
_geom_bond_atom_site_label_2
_geom_bond_site_symmetry_2
_geom_bond_distance
C3 N1 . 1.3168(18)
C3 N2 . 1.3698(17)
C3 C15 . 1.4525(19)
C4 N3 . 1.3206(18)
C4 N4 . 1.3717(18)
C4 C11 . 1.449(2)
C7 C55 . 1.373(2)
C7 C34 . 1.417(2)
C7 C39 . 1.546(2)
C9 C44 . 1.414(2)
C9 C37 . 1.420(2)
C9 C34 . 1.434(2)
C10 C30 . 1.414(2)
C10 C27 . 1.416(2)
C10 C33 . 1.428(2)
C11 C57 . 1.374(2)
C11 C34 . 1.425(2)
C12 C46 . 1.393(2)
C12 C28 . 1.396(2)
C12 C31 . 1.482(2)
C13 C62 . 1.375(2)
C13 C33 . 1.420(2)
C13 C17 . 1.5460(19)
C14 C15 . 1.378(2)
C14 C29 . 1.410(2)
C14 H14 . 0.95
C15 C33 . 1.422(2)
C16 C25 . 1.3794(19)
C16 N2 . 1.3934(18)
C16 C22 . 1.4829(19)
C17 N2 . 1.4823(17)
C17 C49 . 1.5103(19)
C17 C45 . 1.5137(19)
C18 C58 . 1.388(2)
C18 C22 . 1.393(2)
C18 H18 . 0.95
C19 C42 . 1.381(2)
C19 C43 . 1.392(2)
C19 H19 . 0.95
C20 C27 . 1.366(2)
C20 C62 . 1.410(2)
C20 H20 . 0.95
C21 C66 . 1.401(2)
C21 C48 . 1.4009(19)
C21 C25 . 1.4760(19)
C22 C35 . 1.3970(19)
C23 C45 . 1.329(2)
C23 C59 . 1.473(2)
C23 H23 . 0.95
C24 C52 . 1.332(2)
C24 C39 . 1.5126(19)
C24 H24 . 0.95
C25 N1 . 1.3811(18)
C26 C65 . 1.399(2)
C26 C67 . 1.403(2)
C26 C36 . 1.479(2)
C27 H27 . 0.95
C28 C43 . 1.385(2)
C28 H28 . 0.95
C29 C30 . 1.359(2)
C29 H29 . 0.95
C31 C36 . 1.380(2)
C31 N4 . 1.3953(18)
C35 C50 . 1.387(2)
C35 H35 . 0.95
C36 N3 . 1.3805(18)
C37 C64 . 1.372(2)
C37 Cl5 . 1.530(6)
C38 C58 . 1.380(2)
C38 C50 . 1.389(2)
C38 H38 . 0.95
C39 N4 . 1.4828(18)
C39 C40 . 1.5092(19)
C40 C41 . 1.325(2)
C40 H40 . 0.95
C41 C54 . 1.465(2)
C41 H41 . 0.95
C42 C46 . 1.388(2)
C42 H42 . 0.95
C43 H43 . 0.95
C44 C47 . 1.365(2)
C44 H44 . 0.95
C45 H45 . 0.95
C46 H46 . 0.95
C47 C55 . 1.401(2)
C47 H47 . 0.95
C48 C51 . 1.390(2)
C48 H48 . 0.95
C49 C53 . 1.327(2)
C49 H49 . 0.95
C50 H50 . 0.95
C51 C60 . 1.391(2)
C51 H51 . 0.95
C52 C54 . 1.470(2)
C52 H52 . 0.95
C53 C59 . 1.464(2)
C53 H53 . 0.95
C54 O1 . 1.2281(19)
C55 H55 . 0.95
C56 C66 . 1.387(2)
C56 C60 . 1.388(2)
C56 H56 . 0.95
C57 C64 . 1.412(2)
C57 H57 . 0.95
C58 H58 . 0.95
C59 O2 . 1.2273(18)
C60 H60 . 0.95
C61 C63 . 1.382(2)
C61 C68 . 1.397(2)
C61 H61 . 0.95
C62 H62 . 0.95
C63 C67 . 1.389(2)
C63 H63 . 0.95
C64 H64 . 0.95
C65 C68 . 1.379(2)
C65 H65 . 0.95
C66 H66 . 0.95
C67 H67 . 0.95
C68 H68 . 0.95
Cl6 C30 . 1.738(11)
Cl6 H2 . 1.04(2)
C30 H2 . 0.76(2)
